data_1567151
loop_
_publ_author_name
'Jain, Anant Kumar'
'Gau, Michael R.'
'Carroll, Patrick J.'
'Goldberg, Karen I.'

_publ_section_title
;
 The underappreciated influence of ancillary halide on metal-ligand proton
 tautomerism.
;
_journal_issue 26
_journal_name_full 'Chemical science'
_journal_page_first 7837
_journal_page_last 7845
_journal_paper_doi 10.1039/d2sc00279e
_journal_volume 13
_journal_year 2022
_chemical_formula_moiety 'C23 H42 Ir N4 O P2, Br'
_chemical_formula_sum 'C23 H42 Br Ir N4 O P2'
_chemical_formula_weight 724.65
_space_group_crystal_system monoclinic
_space_group_IT_number 14
_space_group_name_Hall '-P 2ybc'
_space_group_name_H-M_alt 'P 1 21/c 1'
_atom_sites_solution_hydrogens geom
_atom_sites_solution_primary dual
_audit_creation_date 2020-07-23
_audit_creation_method
;
Olex2 1.2
(compiled 2018.05.29 svn.r3508 for OlexSys, GUI svn.r5506)
;
_audit_update_record
;
2021-11-23 deposited with the CCDC.	2022-05-23 downloaded from the CCDC.
;
_cell_angle_alpha 90
_cell_angle_beta 111.189(2)
_cell_angle_gamma 90
_cell_formula_units_Z 4
_cell_length_a 17.7005(4)
_cell_length_b 8.11750(10)
_cell_length_c 21.3840(4)
_cell_measurement_reflns_used 20097
_cell_measurement_temperature 100
_cell_measurement_theta_max 74.1100
_cell_measurement_theta_min 4.2200
_cell_volume 2864.81(10)
_computing_cell_refinement 'CrysAlisPro 1.171.40.81a (Rigaku OD, 2020)'
_computing_data_collection 'CrysAlisPro 1.171.40.81a (Rigaku OD, 2019)'
_computing_data_reduction 'CrysAlisPro 1.171.40.81a (Rigaku OD, 2019)'
_computing_publication_material 'Olex2 (Dolomanov et al., 2009)'
_computing_structure_refinement 'ShelXL (Sheldrick, 2015)'
_computing_structure_solution 'ShelXT (Sheldrick, 2015)'
_diffrn_ambient_temperature 100(2)
_diffrn_detector 'HPC area detector'
_diffrn_detector_area_resol_mean 10.0
_diffrn_detector_type HyPix-6000HE
_diffrn_measured_fraction_theta_full 0.999
_diffrn_measured_fraction_theta_max 0.998
_diffrn_measurement_details
;
List of Runs (angles in degrees, time in seconds):

  # Type    Start    End  Width  t~exp~   \w     \q     \k     \f   Frames
#--------------------------------------------------------------------------
  1  \w    -35.00  25.00   0.50    3.00    --  -48.77  26.00 -52.00  120
  2  \w    -50.00  23.00   0.50    3.00    --  -48.77  57.00-120.00  146
  3  \w    -50.00 -24.00   0.50   12.00    --  -84.25  45.00 -90.00   52
  4  \w    -61.00  23.00   0.50    3.00    --  -48.77  57.00   0.00  168
  5  \w    -26.00  25.00   0.50    3.00    --  -48.77  19.00 120.00  102
  6  \w    -21.00   7.00   0.50    3.00    --  -48.77  77.00 120.00   56
  7  \w    -69.00 -27.00   0.50    3.00    --  -48.77  77.00 120.00   84
  8  \w    -64.00 -38.00   0.50   12.00    --  -84.25  61.00 120.00   52
  9  \w   -122.00 -41.00   0.50    3.00    --  -48.77 -26.00 143.00  162
 10  \w    -24.00  29.00   0.50    3.00    --   48.77 -26.00 143.00  106
 11  \w     38.00  68.00   0.50   12.00    --  105.75 -61.00 150.00   60
 12  \w     79.00 122.00   0.50   12.00    --  105.75 -80.00 126.86   86
 13  \w    100.00 169.00   0.50   12.00    --  105.75  15.00  60.00  138
 14  \w    129.00 171.00   0.50   12.00    --  105.75  61.00 120.00   84
 15  \w    107.00 173.00   0.50   12.00    --  105.75  48.00 142.20  132
 16  \w    103.00 178.00   0.50   12.00    --  105.75  15.00 120.00  150
 17  \w     97.00 164.00   0.50   12.00    --  105.75  45.00   0.00  134
 18  \w     98.00 161.00   0.50   12.00    --  105.75  26.00 -52.00  126
 19  \w    110.00 147.00   0.50   12.00    --  105.75  15.00-150.00   74
 20  \w    150.00 176.00   0.50   12.00    --  105.75  15.00-150.00   52
 21  \w    125.00 175.00   0.50   12.00    --  105.75  61.00-150.00  100
 22  \w    102.00 165.00   0.50   12.00    --  105.75  30.00 -90.00  126
 23  \w     87.00 113.00   0.50   12.00    --  105.75 -80.00 -63.60   52
 24  \w     92.00 118.00   0.50   12.00    --  105.75 -80.00  -6.50   52
 25  \w     73.00 117.00   0.50   12.00    --  105.75 -80.00 -99.92   88
 26  \w     82.00 126.00   0.50   12.00    --  105.75 -80.00-155.00   88
 27  \w     53.00  89.00   0.50   12.00    --  105.75 -77.00-120.00   72
 28  \w     35.00  63.00   0.50   12.00    --  105.75 -61.00 -60.00   56
 29  \w     37.00 101.00   0.50   12.00    --  105.75 -77.00 -60.00  128
 30  \w     54.00  80.00   0.50   12.00    --  105.75 -80.00  -6.50   52
 31  \w     37.00  68.00   0.50   12.00    --  105.75 -61.00  30.00   62
 32  \w     60.00 123.00   0.50   12.00    --  105.75 -80.00  60.27  126
 33  \w     41.00 122.00   0.50    3.00    --   48.77  26.00 -52.00  162
 34  \w     39.00  64.00   0.50   12.00    --  105.75 -61.00  60.00   50
 35  \w     45.00  73.00   0.50   12.00    --  105.75 -77.00  30.00   56
 36  \w     43.00  95.00   0.50   12.00    --  105.75 -77.00   0.00  104
 37  \w     38.00  68.00   0.50   12.00    --  105.75 -61.00  90.00   60
 38  \w     37.00  63.00   0.50   12.00    --  105.75 -80.00 126.86   52
 39  \w     40.00  88.00   0.50   12.00    --  105.75 -77.00 150.00   96
 40  \w     40.00  83.00   0.50   12.00    --  105.75 -77.00  90.00   86
 41  \w     37.00 124.00   0.50   12.00    --  105.75 -80.00  23.69  174
 42  \w     34.00  60.00   0.50   12.00    --  105.75 -61.00-150.00   52
 43  \w     42.00  78.00   0.50   12.00    --  105.75 -80.00-155.00   72
 44  \w     37.00  80.00   0.50   12.00    --  105.75 -77.00-150.00   86
 45  \w     40.00  74.00   0.50   12.00    --  105.75 -80.00 -63.60   68
 46  \w     34.00  59.00   0.50   12.00    --  105.75 -61.00-180.00   50
 47  \w    -10.00  17.00   0.50    3.00    --   48.77 -19.00   0.00   54
 48  \w     36.00  66.00   0.50   12.00    --  105.75 -61.00 120.00   60
 49  \w   -158.00 -92.00   0.50   12.00    --  -84.25 -26.00 143.00  132
;
_diffrn_measurement_device '\k-geometry diffractometer'
_diffrn_measurement_device_type 'Rigaku XtaLAB Synergy-S'
_diffrn_measurement_method '\w scans'
_diffrn_orient_matrix_type 'CrysAlisPro convention (1999,Acta A55,543-557)'
_diffrn_orient_matrix_UB_11 -0.0925882000
_diffrn_orient_matrix_UB_12 0.0021706000
_diffrn_orient_matrix_UB_13 -0.0184073000
_diffrn_orient_matrix_UB_21 -0.0019573000
_diffrn_orient_matrix_UB_22 0.1837770000
_diffrn_orient_matrix_UB_23 -0.0184985000
_diffrn_orient_matrix_UB_31 -0.0118891000
_diffrn_orient_matrix_UB_32 -0.0474049000
_diffrn_orient_matrix_UB_33 -0.0726888000
_diffrn_radiation_monochromator mirror
_diffrn_radiation_probe x-ray
_diffrn_radiation_type CuK\a
_diffrn_radiation_wavelength 1.54184
_diffrn_reflns_av_R_equivalents 0.0770
_diffrn_reflns_av_unetI/netI 0.0368
_diffrn_reflns_Laue_measured_fraction_full 0.999
_diffrn_reflns_Laue_measured_fraction_max 0.998
_diffrn_reflns_limit_h_max 21
_diffrn_reflns_limit_h_min -22
_diffrn_reflns_limit_k_max 10
_diffrn_reflns_limit_k_min -9
_diffrn_reflns_limit_l_max 20
_diffrn_reflns_limit_l_min -26
_diffrn_reflns_number 44440
_diffrn_reflns_point_group_measured_fraction_full 0.999
_diffrn_reflns_point_group_measured_fraction_max 0.998
_diffrn_reflns_theta_full 67.684
_diffrn_reflns_theta_max 74.501
_diffrn_reflns_theta_min 2.677
_diffrn_source 'micro-focus sealed X-ray tube'
_diffrn_source_type 'PhotonJet (Cu) X-ray Source'
_exptl_absorpt_coefficient_mu 11.875
_exptl_absorpt_correction_T_max 1.0000
_exptl_absorpt_correction_T_min 0.4993
_exptl_absorpt_correction_type multi-scan
_exptl_absorpt_process_details 'SCALE3 ABSPACK'
_exptl_crystal_colour 'light yellow'
_exptl_crystal_density_diffrn 1.680
_exptl_crystal_description needle
_exptl_crystal_F_000 1432
_exptl_crystal_size_max 0.17
_exptl_crystal_size_mid 0.03
_exptl_crystal_size_min 0.01
_refine_diff_density_max 1.044
_refine_diff_density_min -2.374
_refine_diff_density_rms 0.163
_refine_ls_extinction_method none
_refine_ls_goodness_of_fit_ref 1.121
_refine_ls_hydrogen_treatment constr
_refine_ls_matrix_type full
_refine_ls_number_parameters 301
_refine_ls_number_reflns 5853
_refine_ls_number_restraints 0
_refine_ls_restrained_S_all 1.121
_refine_ls_R_factor_all 0.0437
_refine_ls_R_factor_gt 0.0397
_refine_ls_shift/su_max 0.000
_refine_ls_shift/su_mean 0.000
_refine_ls_structure_factor_coef Fsqd
_refine_ls_weighting_details 'w=1/[\s^2^(Fo^2^)+(0.0671P)^2^+6.1235P] where P=(Fo^2^+2Fc^2^)/3'
_refine_ls_weighting_scheme calc
_refine_ls_wR_factor_gt 0.1120
_refine_ls_wR_factor_ref 0.1145
_reflns_number_gt 5235
_reflns_number_total 5853
_reflns_threshold_expression 'I > 2\s(I)'
_cod_data_source_file d2sc00279e2.cif
_cod_data_source_block 8044
_cod_depositor_comments 'Adding full bibliography for 1567146--1567153.cif.'
_cod_database_code 1567151
_shelx_shelxl_version_number 2018/3
_shelx_estimated_absorpt_t_max 0.890
_shelx_estimated_absorpt_t_min 0.237
_olex2_submission_special_instructions 'No special instructions were received'
_oxdiff_exptl_absorpt_empirical_details
;
Empirical correction (ABSPACK) includes:
- Absorption correction using spherical harmonics
- Frame scaling
;
_oxdiff_exptl_absorpt_empirical_full_max 3.089
_oxdiff_exptl_absorpt_empirical_full_min 0.500

loop_
_space_group_symop_operation_xyz
'x, y, z'
'-x, y+1/2, -z+1/2'
'-x, -y, -z'
'x, -y-1/2, z-1/2'

loop_
_atom_site_label
_atom_site_type_symbol
_atom_site_fract_x
_atom_site_fract_y
_atom_site_fract_z
_atom_site_U_iso_or_equiv
_atom_site_adp_type
_atom_site_occupancy
_atom_site_site_symmetry_order
_atom_site_calc_flag
_atom_site_refinement_flags_posn
_atom_site_refinement_flags_adp
_atom_site_refinement_flags_occupancy
_atom_site_disorder_assembly
_atom_site_disorder_group
Ir1 Ir 0.23703(2) 0.33693(2) 0.36891(2) 0.02352(10) Uani 1 1 d . . . . .
P1 P 0.33875(8) 0.40236(16) 0.32753(6) 0.0271(3) Uani 1 1 d . . . . .
P2 P 0.14274(8) 0.34308(14) 0.42092(6) 0.0225(3) Uani 1 1 d . . . . .
O1 O 0.1758(3) 0.0331(6) 0.2899(3) 0.0540(13) Uani 1 1 d . . . . .
N1 N 0.3022(3) 0.5501(5) 0.4167(2) 0.0263(8) Uani 1 1 d . . . . .
N2 N 0.4087(3) 0.6893(6) 0.4182(2) 0.0331(10) Uani 1 1 d . . . . .
H2 H 0.451777 0.719846 0.409744 0.040 Uiso 1 1 calc R . . . .
N3 N 0.1490(3) 0.5808(6) 0.5191(2) 0.0300(9) Uani 1 1 d . . . . .
N4 N 0.2588(3) 0.4229(5) 0.5454(2) 0.0283(9) Uani 1 1 d . . . . .
H4 H 0.292547 0.346580 0.542235 0.034 Uiso 1 1 calc R . . . .
C1 C 0.3629(3) 0.5582(7) 0.3929(2) 0.0294(10) Uani 1 1 d . . . . .
C2 C 0.3102(4) 0.6819(6) 0.4585(3) 0.0301(11) Uani 1 1 d . . . . .
H2a H 0.275619 0.708484 0.482193 0.036 Uiso 1 1 calc R . . . .
C3 C 0.3772(4) 0.7686(7) 0.4598(3) 0.0350(12) Uani 1 1 d . . . . .
H3a H 0.397900 0.865695 0.484983 0.042 Uiso 1 1 calc R . . . .
C4 C 0.4258(3) 0.2605(7) 0.3435(3) 0.0326(11) Uani 1 1 d . . . . .
C5 C 0.5064(4) 0.3472(8) 0.3555(4) 0.0422(14) Uani 1 1 d . . . . .
H5a H 0.504643 0.401562 0.314047 0.063 Uiso 1 1 calc GR . . . .
H5b H 0.550357 0.266003 0.369051 0.063 Uiso 1 1 calc GR . . . .
H5c H 0.515952 0.429598 0.390992 0.063 Uiso 1 1 calc GR . . . .
C6 C 0.4066(4) 0.1381(8) 0.2860(3) 0.0440(14) Uani 1 1 d . . . . .
H6a H 0.350720 0.098995 0.273984 0.066 Uiso 1 1 calc GR . . . .
H6b H 0.443866 0.044449 0.299844 0.066 Uiso 1 1 calc GR . . . .
H6c H 0.412731 0.192037 0.247119 0.066 Uiso 1 1 calc GR . . . .
C7 C 0.4313(4) 0.1682(8) 0.4079(3) 0.0454(15) Uani 1 1 d . . . . .
H7a H 0.441688 0.247225 0.444730 0.068 Uiso 1 1 calc GR . . . .
H7b H 0.475677 0.088046 0.419383 0.068 Uiso 1 1 calc GR . . . .
H7c H 0.380193 0.110637 0.400645 0.068 Uiso 1 1 calc GR . . . .
C8 C 0.3070(4) 0.5212(8) 0.2475(3) 0.0390(13) Uani 1 1 d . . . . .
C9 C 0.2516(5) 0.6604(9) 0.2556(3) 0.055(2) Uani 1 1 d . . . . .
H9a H 0.203962 0.612091 0.261719 0.083 Uiso 1 1 calc GR . . . .
H9b H 0.234133 0.729863 0.215430 0.083 Uiso 1 1 calc GR . . . .
H9c H 0.281509 0.727498 0.294895 0.083 Uiso 1 1 calc GR . . . .
C10 C 0.3778(5) 0.5957(9) 0.2332(3) 0.0500(16) Uani 1 1 d . . . . .
H10a H 0.411769 0.658927 0.272311 0.075 Uiso 1 1 calc GR . . . .
H10b H 0.357276 0.668702 0.194216 0.075 Uiso 1 1 calc GR . . . .
H10c H 0.410045 0.507423 0.223927 0.075 Uiso 1 1 calc GR . . . .
C11 C 0.2582(4) 0.4080(9) 0.1902(3) 0.0470(15) Uani 1 1 d . . . . .
H11a H 0.293189 0.319142 0.185304 0.070 Uiso 1 1 calc GR . . . .
H11b H 0.237379 0.471356 0.148439 0.070 Uiso 1 1 calc GR . . . .
H11c H 0.212825 0.360684 0.200055 0.070 Uiso 1 1 calc GR . . . .
C12 C 0.1851(3) 0.4583(6) 0.4988(2) 0.0253(10) Uani 1 1 d . . . . .
C13 C 0.2037(4) 0.6226(7) 0.5817(3) 0.0345(12) Uani 1 1 d . . . . .
H13 H 0.195176 0.706645 0.609406 0.041 Uiso 1 1 calc R . . . .
C14 C 0.2710(3) 0.5277(7) 0.5984(2) 0.0334(11) Uani 1 1 d . . . . .
H14 H 0.317277 0.532766 0.638556 0.040 Uiso 1 1 calc R . . . .
C15 C 0.0521(3) 0.4629(6) 0.3676(2) 0.0293(10) Uani 1 1 d . . . . .
C16 C -0.0154(3) 0.4758(8) 0.3951(3) 0.0378(12) Uani 1 1 d . . . . .
H16a H -0.041283 0.367946 0.392431 0.057 Uiso 1 1 calc GR . . . .
H16b H -0.055708 0.555963 0.368552 0.057 Uiso 1 1 calc GR . . . .
H16c H 0.006901 0.511919 0.441931 0.057 Uiso 1 1 calc GR . . . .
C17 C 0.0834(4) 0.6368(7) 0.3604(3) 0.0365(12) Uani 1 1 d . . . . .
H18a H 0.104504 0.690124 0.404467 0.055 Uiso 1 1 calc GR . . . .
H18b H 0.038751 0.702626 0.329995 0.055 Uiso 1 1 calc GR . . . .
H18c H 0.126626 0.628081 0.342132 0.055 Uiso 1 1 calc GR . . . .
C18 C 0.0189(4) 0.3864(8) 0.2967(3) 0.0385(13) Uani 1 1 d . . . . .
H19a H 0.061773 0.384347 0.277840 0.058 Uiso 1 1 calc GR . . . .
H19b H -0.026671 0.452651 0.267781 0.058 Uiso 1 1 calc GR . . . .
H19c H 0.000379 0.273748 0.299385 0.058 Uiso 1 1 calc GR . . . .
C19 C 0.1137(4) 0.1441(6) 0.4528(3) 0.0311(11) Uani 1 1 d . . . . .
C20 C 0.0492(4) 0.0520(7) 0.3960(3) 0.0375(12) Uani 1 1 d . . . . .
H21a H -0.000336 0.118380 0.379390 0.056 Uiso 1 1 calc GR . . . .
H21b H 0.037460 -0.053571 0.412816 0.056 Uiso 1 1 calc GR . . . .
H21c H 0.069118 0.032145 0.359478 0.056 Uiso 1 1 calc GR . . . .
C21 C 0.1900(4) 0.0381(7) 0.4791(3) 0.0370(12) Uani 1 1 d . . . . .
H22a H 0.209001 0.013577 0.442435 0.055 Uiso 1 1 calc GR . . . .
H22b H 0.177594 -0.065050 0.497244 0.055 Uiso 1 1 calc GR . . . .
H22c H 0.232262 0.097755 0.514643 0.055 Uiso 1 1 calc GR . . . .
C22 C 0.0830(4) 0.1768(7) 0.5103(3) 0.0363(13) Uani 1 1 d . . . . .
H23a H 0.123983 0.238725 0.545885 0.054 Uiso 1 1 calc GR . . . .
H23b H 0.072581 0.071669 0.528193 0.054 Uiso 1 1 calc GR . . . .
H23c H 0.032710 0.240911 0.493323 0.054 Uiso 1 1 calc GR . . . .
C23 C 0.1980(4) 0.1521(8) 0.3208(3) 0.0381(13) Uani 1 1 d . . . . .
Br1 Br 0.57794(4) 0.81381(8) 0.40568(3) 0.04023(16) Uani 1 1 d . . . . .

loop_
_atom_site_aniso_label
_atom_site_aniso_U_11
_atom_site_aniso_U_22
_atom_site_aniso_U_33
_atom_site_aniso_U_23
_atom_site_aniso_U_13
_atom_site_aniso_U_12
Ir1 0.02777(14) 0.02503(14) 0.02236(13) -0.00204(7) 0.01460(9) 0.00054(7)
P1 0.0327(6) 0.0305(7) 0.0248(6) 0.0033(5) 0.0185(5) 0.0024(5)
P2 0.0262(6) 0.0236(6) 0.0228(6) -0.0032(4) 0.0149(5) -0.0007(4)
O1 0.044(2) 0.057(3) 0.069(3) -0.041(2) 0.030(2) -0.019(2)
N1 0.033(2) 0.022(2) 0.0269(19) -0.0019(15) 0.0152(17) -0.0044(17)
N2 0.034(2) 0.031(2) 0.042(3) -0.0002(19) 0.023(2) -0.0066(19)
N3 0.038(2) 0.032(2) 0.025(2) -0.0082(17) 0.0170(18) -0.0010(18)
N4 0.033(2) 0.028(2) 0.027(2) 0.0006(16) 0.0127(17) -0.0022(17)
C1 0.033(3) 0.031(3) 0.029(2) 0.004(2) 0.016(2) 0.004(2)
C2 0.039(3) 0.026(3) 0.031(3) 0.0017(19) 0.019(2) 0.001(2)
C3 0.045(3) 0.027(3) 0.038(3) -0.001(2) 0.022(2) -0.002(2)
C4 0.037(3) 0.033(3) 0.035(3) -0.001(2) 0.021(2) 0.007(2)
C5 0.031(3) 0.043(4) 0.059(4) 0.001(3) 0.025(3) 0.001(2)
C6 0.045(3) 0.038(3) 0.049(4) -0.005(3) 0.017(3) 0.008(3)
C7 0.049(4) 0.046(4) 0.045(3) 0.012(3) 0.021(3) 0.008(3)
C8 0.048(3) 0.042(3) 0.032(3) 0.011(2) 0.021(2) 0.009(3)
C9 0.073(5) 0.061(5) 0.037(3) 0.021(3) 0.025(3) 0.029(4)
C10 0.068(4) 0.053(4) 0.041(3) 0.012(3) 0.035(3) -0.004(3)
C11 0.051(4) 0.066(4) 0.028(3) 0.001(3) 0.019(3) 0.003(3)
C12 0.029(2) 0.026(2) 0.023(2) 0.0014(18) 0.0123(18) -0.0035(19)
C13 0.046(3) 0.034(3) 0.028(2) -0.011(2) 0.018(2) -0.009(2)
C14 0.041(3) 0.038(3) 0.020(2) -0.002(2) 0.009(2) -0.006(2)
C15 0.033(3) 0.028(3) 0.028(2) -0.0032(19) 0.011(2) 0.005(2)
C16 0.034(3) 0.046(3) 0.033(3) -0.005(2) 0.011(2) 0.010(2)
C17 0.043(3) 0.036(3) 0.030(3) 0.001(2) 0.014(2) 0.005(2)
C18 0.036(3) 0.051(3) 0.026(2) -0.004(2) 0.009(2) 0.008(3)
C19 0.041(3) 0.023(2) 0.037(3) -0.003(2) 0.023(2) -0.003(2)
C20 0.040(3) 0.035(3) 0.044(3) -0.011(2) 0.023(3) -0.009(2)
C21 0.051(3) 0.025(3) 0.041(3) 0.006(2) 0.024(3) 0.001(2)
C22 0.046(3) 0.034(3) 0.039(3) -0.004(2) 0.027(3) -0.011(2)
C23 0.028(3) 0.053(4) 0.036(3) -0.011(2) 0.016(2) -0.002(2)
Br1 0.0341(3) 0.0396(3) 0.0524(4) 0.0094(3) 0.0221(3) 0.0035(2)

loop_
_atom_type_symbol
_atom_type_description
_atom_type_scat_dispersion_real
_atom_type_scat_dispersion_imag
_atom_type_scat_source
C C 0.0181 0.0091 'International Tables Vol C Tables 4.2.6.8 and 6.1.1.4'
H H 0.0000 0.0000 'International Tables Vol C Tables 4.2.6.8 and 6.1.1.4'
Br Br -0.6763 1.2805 'International Tables Vol C Tables 4.2.6.8 and 6.1.1.4'
Ir Ir -4.7710 6.5667 'International Tables Vol C Tables 4.2.6.8 and 6.1.1.4'
N N 0.0311 0.0180 'International Tables Vol C Tables 4.2.6.8 and 6.1.1.4'
O O 0.0492 0.0322 'International Tables Vol C Tables 4.2.6.8 and 6.1.1.4'
P P 0.2955 0.4335 'International Tables Vol C Tables 4.2.6.8 and 6.1.1.4'

loop_
_geom_angle_atom_site_label_1
_geom_angle_atom_site_label_2
_geom_angle_atom_site_label_3
_geom_angle
_geom_angle_site_symmetry_1
_geom_angle_site_symmetry_3
_geom_angle_publ_flag
P2 Ir1 P1 164.68(4) . . ?
N1 Ir1 P1 68.81(12) . . ?
N1 Ir1 P2 96.40(12) . . ?
C23 Ir1 P1 99.28(19) . . ?
C23 Ir1 P2 95.60(19) . . ?
C23 Ir1 N1 168.0(2) . . ?
C1 P1 Ir1 82.32(17) . . ?
C1 P1 C4 110.0(2) . . ?
C1 P1 C8 104.7(3) . . ?
C4 P1 Ir1 119.46(18) . . ?
C4 P1 C8 116.4(3) . . ?
C8 P1 Ir1 116.6(2) . . ?
C12 P2 Ir1 108.71(16) . . ?
C12 P2 C15 105.6(2) . . ?
C12 P2 C19 100.6(2) . . ?
C15 P2 Ir1 109.08(17) . . ?
C15 P2 C19 112.2(3) . . ?
C19 P2 Ir1 119.37(17) . . ?
C1 N1 Ir1 103.1(3) . . ?
C1 N1 C2 107.4(4) . . ?
C2 N1 Ir1 149.4(4) . . ?
C1 N2 C3 108.0(5) . . ?
C12 N3 C13 104.3(4) . . ?
C12 N4 C14 107.4(4) . . ?
N1 C1 P1 105.0(4) . . ?
N2 C1 P1 144.1(4) . . ?
N2 C1 N1 109.8(5) . . ?
N1 C2 C3 107.5(5) . . ?
C2 C3 N2 107.3(5) . . ?
C5 C4 P1 114.1(4) . . ?
C5 C4 C7 108.7(5) . . ?
C6 C4 P1 109.2(4) . . ?
C6 C4 C5 111.0(5) . . ?
C6 C4 C7 109.2(5) . . ?
C7 C4 P1 104.3(4) . . ?
C9 C8 P1 105.5(4) . . ?
C10 C8 P1 113.2(4) . . ?
C10 C8 C9 109.6(6) . . ?
C10 C8 C11 110.3(5) . . ?
C11 C8 P1 108.7(4) . . ?
C11 C8 C9 109.4(6) . . ?
N3 C12 P2 126.3(4) . . ?
N3 C12 N4 111.5(4) . . ?
N4 C12 P2 122.2(4) . . ?
C14 C13 N3 110.9(5) . . ?
C13 C14 N4 106.0(5) . . ?
C16 C15 P2 115.1(4) . . ?
C16 C15 C17 109.7(5) . . ?
C16 C15 C18 109.5(5) . . ?
C17 C15 P2 106.1(4) . . ?
C17 C15 C18 107.0(5) . . ?
C18 C15 P2 109.2(4) . . ?
C20 C19 P2 110.7(4) . . ?
C20 C19 C22 109.9(5) . . ?
C21 C19 P2 107.1(4) . . ?
C21 C19 C20 108.9(5) . . ?
C21 C19 C22 108.9(5) . . ?
C22 C19 P2 111.2(4) . . ?
O1 C23 Ir1 177.5(5) . . ?

loop_
_geom_bond_atom_site_label_1
_geom_bond_atom_site_label_2
_geom_bond_distance
_geom_bond_site_symmetry_2
_geom_bond_publ_flag
Ir1 P1 2.3363(12) . ?
Ir1 P2 2.3166(12) . ?
Ir1 N1 2.125(4) . ?
Ir1 C23 1.809(6) . ?
P1 C1 1.818(6) . ?
P1 C4 1.854(6) . ?
P1 C8 1.865(6) . ?
P2 C12 1.819(5) . ?
P2 C15 1.869(5) . ?
P2 C19 1.895(5) . ?
O1 C23 1.156(7) . ?
N1 C1 1.347(7) . ?
N1 C2 1.368(7) . ?
N2 C1 1.329(7) . ?
N2 C3 1.370(7) . ?
N3 C12 1.336(7) . ?
N3 C13 1.382(7) . ?
N4 C12 1.355(7) . ?
N4 C14 1.369(7) . ?
C2 C3 1.370(8) . ?
C4 C5 1.528(8) . ?
C4 C6 1.520(8) . ?
C4 C7 1.540(8) . ?
C8 C9 1.547(9) . ?
C8 C10 1.518(9) . ?
C8 C11 1.526(9) . ?
C13 C14 1.354(9) . ?
C15 C16 1.514(8) . ?
C15 C17 1.544(8) . ?
C15 C18 1.546(7) . ?
C19 C20 1.528(8) . ?
C19 C21 1.526(8) . ?
C19 C22 1.536(8) . ?

loop_
_geom_hbond_atom_site_label_D
_geom_hbond_atom_site_label_H
_geom_hbond_atom_site_label_A
_geom_hbond_distance_DH
_geom_hbond_distance_HA
_geom_hbond_distance_DA
_geom_hbond_angle_DHA
_geom_hbond_site_symmetry_A
_geom_hbond_publ_flag
N2 H2 Br1 0.88 2.39 3.262(5) 170.7 . yes
N4 H4 Br1 0.88 2.52 3.309(5) 149.8 3_666 yes
